data_1512124
loop_
_publ_author_name
'Natheer B. Mahmood'
'Emad K. Al-Shakarchi'
'Brahim Elouadi'

_publ_section_title
;
 Three Techniques Used to Produce BaTiO3 Fine Powder
;
_journal_name_full 'Journal of Modern Physics'
_journal_page_first 1420
_journal_page_last 1428
_journal_paper_doi 10.4236/jmp.2011.211175
_journal_volume 2
_journal_year 2011
_chemical_formula_analytical SrTiO3
_chemical_formula_structural SrTiO3
_chemical_formula_sum 'O3 Sr Ti'
_chemical_formula_weight_meas 183.490
_chemical_name_structure_type
;
Perovskite
;
_chemical_name_systematic
;
strontium titanate
;
_space_group_IT_number 221
_symmetry_Int_Tables_number 221
_symmetry_space_group_name_Hall '-P 4 2 3'
_symmetry_space_group_name_H-M 'P m -3 m'
_audit_creation_date 2013-07-23
_audit_creation_method ' Natheer'
_audit_update_record 2013-07-23
_cell_angle_alpha 90.000
_cell_angle_beta 90.000
_cell_angle_gamma 90.000
_cell_formula_units_Z 1
_cell_length_a 3.8990
_cell_length_b 3.8990
_cell_length_c 3.8990
_cell_volume 59.273
_exptl_crystal_density_meas 5.140
_cod_data_source_file ST.cif
_cod_data_source_block ST
_cod_original_cell_volume 59.3
_cod_original_sg_symbol_Hall -P_4_2_3
_cod_original_formula_sum 'Sr Ti O3'
_cod_database_code 1512124

loop_
_symmetry_equiv_pos_site_id
_symmetry_equiv_pos_as_xyz
1 x,y,z
2 -y,x,z
3 -x,-y,z
4 y,-x,z
5 x,-z,y
6 x,-y,-z
7 x,z,-y
8 z,y,-x
9 -x,y,-z
10 -z,y,x
11 z,x,y
12 y,z,x
13 -y,-z,x
14 z,-x,-y
15 -y,z,-x
16 -z,-x,y
17 -z,x,-y
18 y,-z,-x
19 y,x,-z
20 -y,-x,-z
21 -x,z,y
22 -x,-z,-y
23 z,-y,x
24 -z,-y,-x
25 -x,-y,-z
26 y,-x,-z
27 x,y,-z
28 -y,x,-z
29 -x,z,-y
30 -x,y,z
31 -x,-z,y
32 -z,-y,x
33 x,-y,z
34 z,-y,-x
35 -z,-x,-y
36 -y,-z,-x
37 y,z,-x
38 -z,x,y
39 y,-z,x
40 z,x,-y
41 z,-x,y
42 -y,z,x
43 -y,-x,z
44 y,x,z
45 x,-z,-y
46 x,z,y
47 -z,y,-x
48 z,y,x

loop_
_atom_site_label
_atom_site_type_symbol
_atom_site_fract_x
_atom_site_fract_y
_atom_site_fract_z
_atom_site_occupancy
_atom_site_symmetry_multiplicity
_atom_site_Wyckoff_symbol
_atom_site_calc_flag
sr Sr 0.5000 0.5000 0.5000 1.000 1 b d
ti Ti 0.0000 0.0000 0.0000 1.000 1 a d
o O 0.5000 0.0000 0.0000 1.000 3 d d

loop_
_atom_type_symbol
_atom_type_radius_bond
Sr 1.200
Ti 1.200
O 1.200
